data_4340272
loop_
_publ_author_name
'Evans, William J.'
'Miller, Kevin A.'
'Ziller, Joseph W.'

_publ_section_title
;
 Synthesis of (O2CEPh)1- ligands (E = S, Se) by CO2 insertion into
 lanthanide chalcogen bonds and their utility in forming
 crystallographically characterizable organoaluminum complexes
 [Me2Al(mu-O2CEPh)]2.
;
_journal_issue 1
_journal_name_full 'Inorganic chemistry'
_journal_page_first 424
_journal_page_last 429
_journal_paper_doi 10.1021/ic0515610
_journal_volume 45
_journal_year 2006
_chemical_formula_sum 'C66 H82 O4 S2 Sm2'
_chemical_formula_weight 1304.14
_chemical_name_systematic
; 
 ? 
;
_space_group_IT_number 2
_symmetry_cell_setting triclinic
_symmetry_space_group_name_Hall '-P 1'
_symmetry_space_group_name_H-M 'P -1'
_atom_sites_solution_hydrogens difmap
_atom_sites_solution_primary direct
_atom_sites_solution_secondary difmap
_audit_creation_method SHELXTL
_cell_angle_alpha 71.0950(10)
_cell_angle_beta 73.9510(10)
_cell_angle_gamma 69.1850(10)
_cell_formula_units_Z 1
_cell_length_a 10.0448(8)
_cell_length_b 11.3453(9)
_cell_length_c 14.8839(12)
_cell_measurement_temperature 163(2)
_cell_volume 1474.8(2)
_computing_cell_refinement 'Bruker SMART/SAINT'
_computing_data_collection 'Bruker SMART'
_computing_data_reduction 'Bruker SAINT'
_computing_molecular_graphics 'Bruker SHELXTL'
_computing_publication_material 'Bruker SHELXTL'
_computing_structure_refinement 'Bruker SHELXTL'
_computing_structure_solution 'Bruker SHELXTL'
_diffrn_ambient_temperature 163(2)
_diffrn_measured_fraction_theta_full 0.937
_diffrn_measured_fraction_theta_max 0.937
_diffrn_measurement_device_type 'CCD area detector'
_diffrn_measurement_method 'omega scans'
_diffrn_radiation_monochromator graphite
_diffrn_radiation_source 'sealed tube'
_diffrn_radiation_type MoK\a
_diffrn_radiation_wavelength 0.71073
_diffrn_reflns_av_R_equivalents 0.0224
_diffrn_reflns_av_sigmaI/netI 0.0260
_diffrn_reflns_limit_h_max 13
_diffrn_reflns_limit_h_min -13
_diffrn_reflns_limit_k_max 14
_diffrn_reflns_limit_k_min -14
_diffrn_reflns_limit_l_max 19
_diffrn_reflns_limit_l_min -19
_diffrn_reflns_number 15562
_diffrn_reflns_theta_full 28.31
_diffrn_reflns_theta_max 28.31
_diffrn_reflns_theta_min 1.47
_diffrn_standards_decay_% '< 1.0'
_diffrn_standards_interval_count 'initial 50 frames recollected'
_diffrn_standards_number '50 frames'
_exptl_absorpt_coefficient_mu 2.089
_exptl_absorpt_correction_T_max 0.8676
_exptl_absorpt_correction_T_min 0.5546
_exptl_absorpt_correction_type multi-scan
_exptl_absorpt_process_details 'Bruker SADABS'
_exptl_crystal_colour yellow
_exptl_crystal_density_diffrn 1.468
_exptl_crystal_density_meas ?
_exptl_crystal_density_method 'not measured'
_exptl_crystal_description plp
_exptl_crystal_F_000 666
_exptl_crystal_size_max 0.32
_exptl_crystal_size_mid 0.15
_exptl_crystal_size_min 0.07
_refine_diff_density_max 0.677
_refine_diff_density_min -0.476
_refine_diff_density_rms 0.075
_refine_ls_extinction_method none
_refine_ls_goodness_of_fit_ref 1.063
_refine_ls_hydrogen_treatment refall
_refine_ls_matrix_type full
_refine_ls_number_parameters 498
_refine_ls_number_reflns 6877
_refine_ls_number_restraints 0
_refine_ls_restrained_S_all 1.063
_refine_ls_R_factor_all 0.0216
_refine_ls_R_factor_gt 0.0189
_refine_ls_shift/su_max 0.002
_refine_ls_shift/su_mean 0.000
_refine_ls_structure_factor_coef Fsqd
_refine_ls_weighting_details 'calc w=1/[\s^2^(Fo^2^)+(0.0190P)^2^+1.0425P] where P=(Fo^2^+2Fc^2^)/3'
_refine_ls_weighting_scheme calc
_refine_ls_wR_factor_gt 0.0451
_refine_ls_wR_factor_ref 0.0467
_reflns_number_gt 6431
_reflns_number_total 6877
_reflns_threshold_expression >2sigma(I)
_cod_data_source_file ic0515610si20050912_055643.cif
_cod_data_source_block kam4_281309
_cod_depositor_comments
;
The following automatic conversions were performed:

'_symmetry_cell_setting' value 'Triclinic' changed to 'triclinic'
according to
/usr/data/users/saulius/automatic-downloads/retrospective/ACS/lib/dictionaries/cif_core.dic
dictionary named 'cif_core.dic' version 2.4.2 from 2011-04-26.

Automatic conversion script
Id: cif_fix_values 2281 2013-09-26 08:29:07Z andrius 

The following automatic conversions were performed:

'_exptl_crystal_density_meas' value 'n/a' was changed to '?' - the
value is perceived as not measured.

Automatic conversion script
Id: cif_fix_values 3008 2015-01-20 13:52:24Z robertas 
;
_cod_original_sg_symbol_H-M P-1
_cod_database_code 4340272

loop_
_symmetry_equiv_pos_as_xyz
'x, y, z'
'-x, -y, -z'

loop_
_atom_site_label
_atom_site_type_symbol
_atom_site_fract_x
_atom_site_fract_y
_atom_site_fract_z
_atom_site_U_iso_or_equiv
_atom_site_adp_type
_atom_site_occupancy
_atom_site_symmetry_multiplicity
_atom_site_calc_flag
Sm1 Sm 0.591580(10) 0.766974(9) 0.635401(6) 0.01123(3) Uani 1 1 d
S1 S 0.36048(6) 0.79332(5) 0.40376(4) 0.02163(10) Uani 1 1 d
O1 O 0.45358(15) 0.86504(14) 0.51378(10) 0.0191(3) Uani 1 1 d
O2 O 0.40621(15) 1.01929(13) 0.37754(9) 0.0165(3) Uani 1 1 d
C1 C 0.8093(2) 0.73619(19) 0.48498(13) 0.0173(4) Uani 1 1 d
C2 C 0.7795(2) 0.61460(19) 0.51875(14) 0.0172(4) Uani 1 1 d
C3 C 0.8224(2) 0.55189(19) 0.60933(14) 0.0179(4) Uani 1 1 d
C4 C 0.8771(2) 0.63552(19) 0.63329(14) 0.0177(4) Uani 1 1 d
C5 C 0.8702(2) 0.74918(19) 0.55552(14) 0.0177(4) Uani 1 1 d
C6 C 0.7869(2) 0.8322(2) 0.38993(15) 0.0231(4) Uani 1 1 d
C7 C 0.7276(3) 0.5530(2) 0.46493(18) 0.0260(5) Uani 1 1 d
C8 C 0.8362(3) 0.4105(2) 0.65778(17) 0.0254(4) Uani 1 1 d
C9 C 0.9439(3) 0.6059(3) 0.72029(17) 0.0262(5) Uani 1 1 d
C10 C 0.9291(2) 0.8583(2) 0.54533(17) 0.0244(4) Uani 1 1 d
C11 C 0.3289(2) 0.75617(19) 0.74361(13) 0.0165(4) Uani 1 1 d
C12 C 0.4155(2) 0.62423(19) 0.75356(13) 0.0170(4) Uani 1 1 d
C13 C 0.5201(2) 0.60052(19) 0.80973(13) 0.0178(4) Uani 1 1 d
C14 C 0.5020(2) 0.7189(2) 0.83088(13) 0.0176(4) Uani 1 1 d
C15 C 0.3822(2) 0.81470(19) 0.79197(13) 0.0168(4) Uani 1 1 d
C16 C 0.1975(2) 0.8162(2) 0.69678(17) 0.0251(4) Uani 1 1 d
C17 C 0.3908(3) 0.5268(2) 0.71625(19) 0.0283(5) Uani 1 1 d
C18 C 0.6121(3) 0.4697(2) 0.85705(17) 0.0279(5) Uani 1 1 d
C19 C 0.5856(3) 0.7375(3) 0.89244(17) 0.0289(5) Uani 1 1 d
C20 C 0.3174(3) 0.9474(2) 0.81047(16) 0.0236(4) Uani 1 1 d
C21 C 0.4133(2) 0.90938(18) 0.43334(13) 0.0144(3) Uani 1 1 d
C22 C 0.3265(2) 0.86859(19) 0.28408(14) 0.0177(4) Uani 1 1 d
C23 C 0.1871(2) 0.9384(2) 0.26784(16) 0.0243(4) Uani 1 1 d
C24 C 0.1623(3) 0.9916(3) 0.17380(18) 0.0342(5) Uani 1 1 d
C25 C 0.2748(3) 0.9743(3) 0.09683(17) 0.0380(6) Uani 1 1 d
C26 C 0.4132(3) 0.9031(2) 0.11332(17) 0.0351(6) Uani 1 1 d
C27 C 0.4400(3) 0.8497(2) 0.20686(16) 0.0249(4) Uani 1 1 d
C28 C 0.0878(4) 0.7015(4) -0.0324(2) 0.0587(10) Uani 1 1 d
C29 C 0.0989(4) 0.7597(3) 0.0312(2) 0.0505(8) Uani 1 1 d
C30 C -0.0076(3) 0.7799(3) 0.1073(2) 0.0462(7) Uani 1 1 d
C31 C -0.1282(3) 0.7427(3) 0.1224(2) 0.0429(6) Uani 1 1 d
C32 C -0.1451(3) 0.6856(3) 0.0601(2) 0.0435(6) Uani 1 1 d
C33 C -0.0365(4) 0.6643(3) -0.0189(2) 0.0523(9) Uani 1 1 d
H6A H 0.732(3) 0.917(2) 0.3962(17) 0.019(6) Uiso 1 1 d
H6B H 0.877(3) 0.844(3) 0.351(2) 0.045(8) Uiso 1 1 d
H6C H 0.737(3) 0.806(3) 0.357(2) 0.039(8) Uiso 1 1 d
H7A H 0.798(4) 0.481(4) 0.443(2) 0.062(10) Uiso 1 1 d
H7B H 0.652(4) 0.521(3) 0.498(2) 0.054(9) Uiso 1 1 d
H7C H 0.692(4) 0.607(4) 0.415(3) 0.058(10) Uiso 1 1 d
H8A H 0.870(3) 0.382(3) 0.720(2) 0.032(7) Uiso 1 1 d
H8B H 0.904(3) 0.364(3) 0.617(2) 0.034(7) Uiso 1 1 d
H8C H 0.744(3) 0.390(3) 0.670(2) 0.038(8) Uiso 1 1 d
H9A H 0.924(3) 0.534(3) 0.771(2) 0.043(8) Uiso 1 1 d
H9B H 0.918(4) 0.675(4) 0.747(3) 0.064(11) Uiso 1 1 d
H9C H 1.045(4) 0.584(3) 0.706(2) 0.047(9) Uiso 1 1 d
H10A H 0.921(3) 0.871(3) 0.604(2) 0.037(8) Uiso 1 1 d
H10B H 1.033(3) 0.836(3) 0.523(2) 0.043(8) Uiso 1 1 d
H10C H 0.882(3) 0.939(3) 0.501(2) 0.036(7) Uiso 1 1 d
H16A H 0.120(3) 0.788(3) 0.733(2) 0.040(8) Uiso 1 1 d
H16B H 0.166(4) 0.904(3) 0.685(2) 0.051(9) Uiso 1 1 d
H16C H 0.210(3) 0.799(3) 0.638(2) 0.048(9) Uiso 1 1 d
H17A H 0.310(4) 0.500(3) 0.754(2) 0.048(9) Uiso 1 1 d
H17B H 0.368(4) 0.559(3) 0.656(3) 0.051(9) Uiso 1 1 d
H17C H 0.467(4) 0.456(3) 0.715(2) 0.054(10) Uiso 1 1 d
H18A H 0.702(4) 0.468(3) 0.855(2) 0.041(8) Uiso 1 1 d
H18B H 0.618(3) 0.405(3) 0.830(2) 0.034(7) Uiso 1 1 d
H18C H 0.571(3) 0.443(3) 0.929(2) 0.038(8) Uiso 1 1 d
H19A H 0.613(4) 0.806(3) 0.866(2) 0.049(9) Uiso 1 1 d
H19B H 0.531(4) 0.742(3) 0.953(3) 0.060(10) Uiso 1 1 d
H19C H 0.667(4) 0.665(3) 0.905(2) 0.048(9) Uiso 1 1 d
H20A H 0.226(3) 0.989(3) 0.793(2) 0.036(8) Uiso 1 1 d
H20B H 0.299(3) 0.943(3) 0.876(2) 0.035(7) Uiso 1 1 d
H20C H 0.371(3) 1.004(3) 0.781(2) 0.044(8) Uiso 1 1 d
H23 H 0.111(3) 0.952(2) 0.3198(18) 0.024(6) Uiso 1 1 d
H24 H 0.070(3) 1.038(3) 0.162(2) 0.040(8) Uiso 1 1 d
H25 H 0.257(3) 1.012(3) 0.033(2) 0.043(8) Uiso 1 1 d
H26 H 0.486(3) 0.890(3) 0.063(2) 0.037(8) Uiso 1 1 d
H27 H 0.529(4) 0.801(3) 0.218(2) 0.045(8) Uiso 1 1 d
H28 H 0.157(5) 0.686(4) -0.078(3) 0.078(13) Uiso 1 1 d
H29 H 0.178(4) 0.781(4) 0.023(3) 0.074(12) Uiso 1 1 d
H30 H -0.005(3) 0.820(3) 0.156(2) 0.051(9) Uiso 1 1 d
H31 H -0.197(4) 0.756(3) 0.177(2) 0.053(9) Uiso 1 1 d
H32 H -0.222(4) 0.658(4) 0.071(3) 0.067(11) Uiso 1 1 d
H33 H -0.049(4) 0.629(4) -0.055(3) 0.060(11) Uiso 1 1 d

loop_
_atom_site_aniso_label
_atom_site_aniso_U_11
_atom_site_aniso_U_22
_atom_site_aniso_U_33
_atom_site_aniso_U_23
_atom_site_aniso_U_13
_atom_site_aniso_U_12
Sm1 0.01168(5) 0.01112(5) 0.01120(5) -0.00268(3) -0.00211(3) -0.00379(3)
S1 0.0336(3) 0.0158(2) 0.0212(2) -0.00029(18) -0.0126(2) -0.0121(2)
O1 0.0193(7) 0.0245(7) 0.0159(6) -0.0046(6) -0.0061(5) -0.0074(6)
O2 0.0198(7) 0.0139(6) 0.0178(6) -0.0035(5) -0.0047(5) -0.0066(5)
C1 0.0138(9) 0.0206(9) 0.0150(8) -0.0057(7) 0.0007(7) -0.0035(7)
C2 0.0147(9) 0.0184(9) 0.0186(9) -0.0097(7) -0.0004(7) -0.0026(7)
C3 0.0143(9) 0.0154(9) 0.0212(9) -0.0051(7) -0.0021(7) -0.0014(7)
C4 0.0123(9) 0.0199(9) 0.0200(9) -0.0059(8) -0.0028(7) -0.0028(7)
C5 0.0117(9) 0.0195(9) 0.0218(9) -0.0071(8) -0.0003(7) -0.0048(7)
C6 0.0233(11) 0.0239(11) 0.0168(9) -0.0031(8) -0.0003(8) -0.0052(9)
C7 0.0271(12) 0.0285(12) 0.0291(11) -0.0163(10) -0.0076(9) -0.0060(10)
C8 0.0266(12) 0.0152(10) 0.0287(11) -0.0044(8) -0.0029(9) -0.0021(9)
C9 0.0211(11) 0.0336(13) 0.0269(11) -0.0062(10) -0.0109(9) -0.0077(10)
C10 0.0201(11) 0.0257(11) 0.0311(11) -0.0096(9) -0.0007(9) -0.0119(9)
C11 0.0145(9) 0.0195(9) 0.0154(8) -0.0043(7) 0.0010(7) -0.0076(7)
C12 0.0177(9) 0.0164(9) 0.0176(9) -0.0041(7) -0.0002(7) -0.0082(7)
C13 0.0207(10) 0.0163(9) 0.0137(8) -0.0002(7) -0.0012(7) -0.0071(8)
C14 0.0213(10) 0.0204(9) 0.0117(8) -0.0033(7) -0.0018(7) -0.0084(8)
C15 0.0190(9) 0.0167(9) 0.0135(8) -0.0034(7) 0.0011(7) -0.0074(8)
C16 0.0174(10) 0.0312(12) 0.0264(11) -0.0038(9) -0.0049(8) -0.0090(9)
C17 0.0315(13) 0.0253(12) 0.0355(13) -0.0118(10) -0.0027(10) -0.0157(10)
C18 0.0310(13) 0.0207(11) 0.0235(11) 0.0006(9) -0.0035(9) -0.0041(9)
C19 0.0362(13) 0.0365(14) 0.0220(11) -0.0073(10) -0.0100(9) -0.0164(11)
C20 0.0297(12) 0.0189(10) 0.0191(10) -0.0074(8) 0.0023(8) -0.0064(9)
C21 0.0118(8) 0.0171(9) 0.0164(8) -0.0070(7) -0.0028(6) -0.0039(7)
C22 0.0248(10) 0.0158(9) 0.0185(9) -0.0057(7) -0.0076(7) -0.0087(8)
C23 0.0251(11) 0.0251(11) 0.0248(10) -0.0097(9) -0.0059(8) -0.0057(9)
C24 0.0421(15) 0.0306(13) 0.0343(13) -0.0058(10) -0.0240(11) -0.0050(11)
C25 0.070(2) 0.0320(13) 0.0205(11) -0.0021(10) -0.0168(11) -0.0231(13)
C26 0.0552(17) 0.0326(13) 0.0208(11) -0.0129(10) 0.0075(11) -0.0219(12)
C27 0.0258(11) 0.0227(11) 0.0284(11) -0.0106(9) -0.0006(9) -0.0089(9)
C28 0.0498(19) 0.055(2) 0.0317(15) 0.0101(14) 0.0092(13) -0.0013(16)
C29 0.0408(17) 0.0414(16) 0.0585(19) 0.0165(14) -0.0206(14) -0.0166(14)
C30 0.0497(18) 0.0314(14) 0.0588(18) -0.0102(13) -0.0288(15) -0.0002(12)
C31 0.0336(14) 0.0466(16) 0.0409(15) -0.0171(13) -0.0052(12) 0.0016(12)
C32 0.0399(16) 0.0437(16) 0.0482(16) -0.0024(13) -0.0148(13) -0.0167(13)
C33 0.087(3) 0.0385(16) 0.0307(14) -0.0072(12) -0.0245(15) -0.0087(16)

loop_
_atom_type_symbol
_atom_type_description
_atom_type_scat_dispersion_real
_atom_type_scat_dispersion_imag
_atom_type_scat_source
C C 0.0033 0.0016 'International Tables Vol C Tables 4.2.6.8 and 6.1.1.4'
H H 0.0000 0.0000 'International Tables Vol C Tables 4.2.6.8 and 6.1.1.4'
O O 0.0106 0.0060 'International Tables Vol C Tables 4.2.6.8 and 6.1.1.4'
S S 0.1246 0.1234 'International Tables Vol C Tables 4.2.6.8 and 6.1.1.4'
Sm Sm -0.1638 3.4418 'International Tables Vol C Tables 4.2.6.8 and 6.1.1.4'

loop_
_geom_angle_atom_site_label_1
_geom_angle_atom_site_label_2
_geom_angle_atom_site_label_3
_geom_angle
_geom_angle_site_symmetry_1
_geom_angle_site_symmetry_3
Cnt1 Sm1 O1 106.4 . .
Cnt1 Sm1 O2 106.2 . .
Cnt2 Sm1 O1 107.5 . .
Cnt2 Sm1 O2 107.3 . .
Cnt1 Sm1 Cnt2 133.4 . .
O1 Sm1 O2 85.84(5) . 2_676
O1 Sm1 C1 82.35(5) . .
O2 Sm1 C1 93.18(5) 2_676 .
O1 Sm1 C5 108.68(6) . .
O2 Sm1 C5 79.76(5) 2_676 .
C1 Sm1 C5 30.72(6) . .
O1 Sm1 C12 95.83(5) . .
O2 Sm1 C12 131.43(5) 2_676 .
C1 Sm1 C12 135.26(6) . .
C5 Sm1 C12 142.36(6) . .
O1 Sm1 C11 81.06(5) . .
O2 Sm1 C11 103.64(5) 2_676 .
C1 Sm1 C11 155.35(6) . .
C5 Sm1 C11 170.02(6) . .
C12 Sm1 C11 30.47(6) . .
O1 Sm1 C2 87.20(5) . .
O2 Sm1 C2 123.56(5) 2_676 .
C1 Sm1 C2 30.43(6) . .
C5 Sm1 C2 50.29(6) . .
C12 Sm1 C2 104.99(6) . .
C11 Sm1 C2 130.28(6) . .
O1 Sm1 C4 132.41(5) . .
O2 Sm1 C4 100.45(5) 2_676 .
C1 Sm1 C4 50.42(6) . .
C5 Sm1 C4 30.51(6) . .
C12 Sm1 C4 112.80(6) . .
C11 Sm1 C4 140.04(6) . .
C2 Sm1 C4 49.99(6) . .
O1 Sm1 C14 129.12(6) . .
O2 Sm1 C14 92.63(5) 2_676 .
C1 Sm1 C14 148.35(6) . .
C5 Sm1 C14 121.08(6) . .
C12 Sm1 C14 49.88(6) . .
C11 Sm1 C14 49.91(6) . .
C2 Sm1 C14 132.34(6) . .
C4 Sm1 C14 97.93(6) . .
O1 Sm1 C15 100.12(5) . .
O2 Sm1 C15 81.73(5) 2_676 .
C1 Sm1 C15 174.12(6) . .
C5 Sm1 C15 144.27(6) . .
C12 Sm1 C15 50.08(6) . .
C11 Sm1 C15 30.32(6) . .
C2 Sm1 C15 154.33(6) . .
C4 Sm1 C15 127.46(6) . .
C14 Sm1 C15 30.13(6) . .
O1 Sm1 C13 125.80(5) . .
O2 Sm1 C13 122.53(5) 2_676 .
C1 Sm1 C13 132.81(6) . .
C5 Sm1 C13 120.42(6) . .
C12 Sm1 C13 30.14(6) . .
C11 Sm1 C13 49.81(6) . .
C2 Sm1 C13 106.43(6) . .
C4 Sm1 C13 90.31(6) . .
C14 Sm1 C13 29.93(6) . .
C15 Sm1 C13 49.61(6) . .
O1 Sm1 C3 116.19(5) . .
O2 Sm1 C3 128.70(5) 2_676 .
C1 Sm1 C3 49.87(6) . .
C5 Sm1 C3 49.95(6) . .
C12 Sm1 C3 93.87(6) . .
C11 Sm1 C3 124.32(6) . .
C2 Sm1 C3 29.90(6) . .
C4 Sm1 C3 30.16(6) . .
C14 Sm1 C3 104.05(6) . .
C15 Sm1 C3 131.98(6) . .
C13 Sm1 C3 82.95(6) . .
C22 S1 C21 104.19(9) . .
C21 O1 Sm1 163.89(13) . .
C21 O2 Sm1 144.20(12) . 2_676
C2 C1 C5 107.98(17) . .
C2 C1 C6 126.33(18) . .
C5 C1 C6 125.64(19) . .
C2 C1 Sm1 76.28(10) . .
C5 C1 Sm1 74.82(11) . .
C6 C1 Sm1 117.03(13) . .
C3 C2 C1 108.21(17) . .
C3 C2 C7 124.26(19) . .
C1 C2 C7 127.19(19) . .
C3 C2 Sm1 76.46(11) . .
C1 C2 Sm1 73.29(10) . .
C7 C2 Sm1 121.64(14) . .
C2 C3 C4 108.23(17) . .
C2 C3 C8 123.24(18) . .
C4 C3 C8 127.25(19) . .
C2 C3 Sm1 73.65(11) . .
C4 C3 Sm1 73.61(11) . .
C8 C3 Sm1 128.80(14) . .
C5 C4 C3 107.57(17) . .
C5 C4 C9 125.19(18) . .
C3 C4 C9 127.01(19) . .
C5 C4 Sm1 73.36(11) . .
C3 C4 Sm1 76.23(11) . .
C9 C4 Sm1 120.54(14) . .
C1 C5 C4 108.00(17) . .
C1 C5 C10 125.71(19) . .
C4 C5 C10 126.07(19) . .
C1 C5 Sm1 74.46(11) . .
C4 C5 Sm1 76.13(11) . .
C10 C5 Sm1 119.71(13) . .
C15 C11 C12 107.96(17) . .
C15 C11 C16 127.34(19) . .
C12 C11 C16 124.52(18) . .
C15 C11 Sm1 75.71(11) . .
C12 C11 Sm1 74.69(11) . .
C16 C11 Sm1 119.47(13) . .
C13 C12 C11 108.01(16) . .
C13 C12 C17 127.07(19) . .
C11 C12 C17 124.77(19) . .
C13 C12 Sm1 76.78(11) . .
C11 C12 Sm1 74.83(11) . .
C17 C12 Sm1 117.91(14) . .
C14 C13 C12 107.83(17) . .
C14 C13 C18 124.39(19) . .
C12 C13 C18 126.58(19) . .
C14 C13 Sm1 74.12(11) . .
C12 C13 Sm1 73.08(10) . .
C18 C13 Sm1 128.38(14) . .
C13 C14 C15 108.45(17) . .
C13 C14 C19 126.0(2) . .
C15 C14 C19 125.29(19) . .
C13 C14 Sm1 75.95(10) . .
C15 C14 Sm1 74.94(10) . .
C19 C14 Sm1 119.92(14) . .
C14 C15 C11 107.68(17) . .
C14 C15 C20 124.16(18) . .
C11 C15 C20 127.81(19) . .
C14 C15 Sm1 74.93(11) . .
C11 C15 Sm1 73.97(10) . .
C20 C15 Sm1 122.27(13) . .
O2 C21 O1 127.61(17) . .
O2 C21 S1 120.56(14) . .
O1 C21 S1 111.82(14) . .
C23 C22 C27 120.28(19) . .
C23 C22 S1 120.55(16) . .
C27 C22 S1 119.05(17) . .
C22 C23 C24 119.5(2) . .
C25 C24 C23 120.5(2) . .
C24 C25 C26 119.8(2) . .
C25 C26 C27 120.4(2) . .
C26 C27 C22 119.4(2) . .
C29 C28 C33 119.6(3) . .
C30 C29 C28 120.5(3) . .
C29 C30 C31 120.7(3) . .
C30 C31 C32 121.0(3) . .
C31 C32 C33 119.1(3) . .
C32 C33 C28 119.1(3) . .

loop_
_geom_bond_atom_site_label_1
_geom_bond_atom_site_label_2
_geom_bond_distance
_geom_bond_site_symmetry_2
Sm1 O1 2.3286(13) .
Sm1 O2 2.3771(13) 2_676
Sm1 C1 2.6785(18) .
Sm1 C5 2.6831(19) .
Sm1 C12 2.7045(19) .
Sm1 C11 2.7063(18) .
Sm1 C2 2.7167(18) .
Sm1 C4 2.7188(19) .
Sm1 C14 2.7286(18) .
Sm1 C15 2.7287(18) .
Sm1 C13 2.7519(18) .
Sm1 C3 2.7525(19) .
Sm1 Cnt1 2.427 .
Sm1 Cnt2 2.442 .
S1 C22 1.778(2) .
S1 C21 1.7916(18) .
O1 C21 1.258(2) .
O2 C21 1.244(2) .
O2 Sm1 2.3771(13) 2_676
C1 C2 1.416(3) .
C1 C5 1.420(3) .
C1 C6 1.497(3) .
C2 C3 1.411(3) .
C2 C7 1.502(3) .
C3 C4 1.424(3) .
C3 C8 1.503(3) .
C4 C5 1.422(3) .
C4 C9 1.509(3) .
C5 C10 1.503(3) .
C11 C15 1.422(3) .
C11 C12 1.422(3) .
C11 C16 1.501(3) .
C12 C13 1.419(3) .
C12 C17 1.504(3) .
C13 C14 1.416(3) .
C13 C18 1.504(3) .
C14 C15 1.419(3) .
C14 C19 1.505(3) .
C15 C20 1.496(3) .
C22 C23 1.386(3) .
C22 C27 1.389(3) .
C23 C24 1.387(3) .
C24 C25 1.378(4) .
C25 C26 1.381(4) .
C26 C27 1.387(3) .
C28 C29 1.364(5) .
C28 C33 1.399(5) .
C29 C30 1.343(5) .
C30 C31 1.360(4) .
C31 C32 1.366(4) .
C32 C33 1.385(5) .
